data_1529067
loop_
_publ_author_name
'Bartoloni, Marco'
'Jin, Xian'
'Marcaida, Maria Jos\'e'
'Banha, Jo\~ao'
'Dibonaventura, Ivan'
'Bongoni, Swathi'
'Bartho, Kathrin'
'Gr\"abner, Olivia'
'Sefkow, Michael'
'Darbre, Tamis'
'Reymond, Jean-Louis'

_publ_section_title
;
 Bridged bicyclic peptides as potential drug scaffolds: synthesis,
 structure, protein binding and stability
;
_journal_issue 10
_journal_name_full 'Chem. Sci.'
_journal_page_first 5473
_journal_paper_doi 10.1039/C5SC01699A
_journal_volume 6
_journal_year 2015
_chemical_absolute_configuration syn
_chemical_formula_sum 'C39 H64 N8 O12'
_chemical_formula_weight 836.98
_chemical_name_systematic
;
 ?
;
_space_group_IT_number 4
_symmetry_cell_setting monoclinic
_symmetry_Int_Tables_number 4
_symmetry_space_group_name_Hall 'P 2yb'
_symmetry_space_group_name_H-M 'P 1 21 1'
_atom_sites_solution_hydrogens mixed
_audit_creation_date 2015-05-07T13:27:12-00:00
_audit_creation_method 'WinGX routine CIF_UPDATE'
_audit_update_record
;
2015-05-07 deposited with the CCDC.
2015-07-13 downloaded from the CCDC.
;
_cell_angle_alpha 90
_cell_angle_beta 107.755(4)
_cell_angle_gamma 90
_cell_formula_units_Z 4
_cell_length_a 17.7309(7)
_cell_length_b 9.6245(3)
_cell_length_c 26.2360(10)
_cell_measurement_reflns_used 5335
_cell_measurement_temperature 173(2)
_cell_measurement_theta_max 21.701
_cell_measurement_theta_min 1.633
_cell_volume 4263.9(3)
_computing_cell_refinement
;
        CrysAlisPro, Agilent Technologies,
        Version 1.171.36.32 (release 02-08-2013 CrysAlis171 .NET)
        (compiled Aug  2 2013,16:46:58)
;
_computing_data_collection
;
        CrysAlisPro, Agilent Technologies,
        Version 1.171.36.32 (release 02-08-2013 CrysAlis171 .NET)
        (compiled Aug  2 2013,16:46:58)
;
_computing_data_reduction
;
        CrysAlisPro, Agilent Technologies,
        Version 1.171.36.32 (release 02-08-2013 CrysAlis171 .NET)
        (compiled Aug  2 2013,16:46:58)
;
_computing_structure_refinement 'SHELXL-2013 (Sheldrick, 2013)'
_diffrn_ambient_temperature 173(2)
_diffrn_detector_area_resol_mean 16.0965
_diffrn_measured_fraction_theta_full 0.998
_diffrn_measured_fraction_theta_max 0.918
_diffrn_measurement_device_type 'SuperNova, Single source at offset, Eos'
_diffrn_measurement_method '\w scans'
_diffrn_orient_matrix_UB_11 0.0383967
_diffrn_orient_matrix_UB_12 -0.02913
_diffrn_orient_matrix_UB_13 0.0102361
_diffrn_orient_matrix_UB_21 0.0082079
_diffrn_orient_matrix_UB_22 0.0180784
_diffrn_orient_matrix_UB_23 -0.0239949
_diffrn_orient_matrix_UB_31 0.0148915
_diffrn_orient_matrix_UB_32 0.0652186
_diffrn_orient_matrix_UB_33 0.01122
_diffrn_radiation_monochromator mirror
_diffrn_radiation_type MoK\a
_diffrn_radiation_wavelength 0.71073
_diffrn_reflns_av_R_equivalents 0.0729
_diffrn_reflns_av_unetI/netI 0.1311
_diffrn_reflns_Laue_measured_fraction_full 0.998
_diffrn_reflns_Laue_measured_fraction_max 0.918
_diffrn_reflns_limit_h_max 22
_diffrn_reflns_limit_h_min -20
_diffrn_reflns_limit_k_max 11
_diffrn_reflns_limit_k_min -12
_diffrn_reflns_limit_l_max 31
_diffrn_reflns_limit_l_min -32
_diffrn_reflns_number 40797
_diffrn_reflns_point_group_measured_fraction_full 0.991
_diffrn_reflns_point_group_measured_fraction_max 0.885
_diffrn_reflns_theta_full 25
_diffrn_reflns_theta_max 26.702
_diffrn_reflns_theta_min 1.63
_exptl_absorpt_coefficient_mu 0.097
_exptl_absorpt_correction_T_max 1
_exptl_absorpt_correction_T_min 0.788
_exptl_absorpt_correction_type gaussian
_exptl_absorpt_process_details
;
        CrysAlisPro, Agilent Technologies,
        Version 1.171.36.32 (release 02-08-2013 CrysAlis171 .NET)
        (compiled Aug  2 2013,16:46:58)
Numerical absorption correction based on gaussian integration over
                        a multifaceted crystal model
;
_exptl_crystal_density_diffrn 1.304
_exptl_crystal_description prism
_exptl_crystal_F_000 1800
_exptl_crystal_size_max 0.3919
_exptl_crystal_size_mid 0.0532
_exptl_crystal_size_min 0.0426
_refine_diff_density_max 0.567
_refine_diff_density_min -0.542
_refine_diff_density_rms 0.079
_refine_ls_abs_structure_details
;
 Flack x determined using 3175 quotients [(I+)-(I-)]/[(I+)+(I-)]
 (Parsons and Flack (2004), Acta Cryst. A60, s61).
;
_refine_ls_abs_structure_Flack -1.1(7)
_refine_ls_extinction_method none
_refine_ls_goodness_of_fit_ref 1.066
_refine_ls_hydrogen_treatment mixed
_refine_ls_matrix_type full
_refine_ls_number_parameters 1084
_refine_ls_number_reflns 15995
_refine_ls_number_restraints 20
_refine_ls_restrained_S_all 1.066
_refine_ls_R_factor_all 0.1477
_refine_ls_R_factor_gt 0.0918
_refine_ls_shift/su_max 0.032
_refine_ls_shift/su_mean 0.001
_refine_ls_structure_factor_coef Fsqd
_refine_ls_weighting_details 'w=1/[\s^2^(Fo^2^)+(0.1105P)^2^+2.6353P] where P=(Fo^2^+2Fc^2^)/3'
_refine_ls_weighting_scheme calc
_refine_ls_wR_factor_gt 0.2165
_refine_ls_wR_factor_ref 0.253
_reflns_Friedel_coverage 0.816
_reflns_Friedel_fraction_full 0.984
_reflns_Friedel_fraction_max 0.848
_reflns_number_gt 9918
_reflns_number_total 15995
_reflns_threshold_expression 'I > 2\s(I)'
_cod_data_source_file c5sc01699a2.cif
_cod_data_source_block 13jlr008
_cod_depositor_comments 'Adding full bibliography for 1529064--1529068.cif.'
_cod_original_sg_symbol_H-M 'P 21'
_cod_database_code 1529067

loop_
_symmetry_equiv_pos_as_xyz
'x, y, z'
'-x, y+1/2, -z'

loop_
_atom_site_label
_atom_site_type_symbol
_atom_site_fract_x
_atom_site_fract_y
_atom_site_fract_z
_atom_site_U_iso_or_equiv
_atom_site_adp_type
_atom_site_occupancy
_atom_site_site_symmetry_order
_atom_site_calc_flag
_atom_site_refinement_flags_posn
_atom_site_refinement_flags_adp
C015 C 0.3927(5) 1.1868(10) -0.0433(4) 0.032(2) Uani 1 1 d . .
H015 H 0.3616 1.2345 -0.0251 0.038 Uiso 1 1 calc R U
C43 C 0.9328(6) 0.1084(10) 0.4175(4) 0.038(2) Uani 1 1 d . .
H43A H 0.9799 0.1698 0.4268 0.046 Uiso 1 1 calc R U
H43B H 0.9518 0.0114 0.4241 0.046 Uiso 1 1 calc R U
C44 C 0.8825(6) 0.1427(10) 0.4547(4) 0.040(2) Uani 1 1 d . .
H44A H 0.8269 0.1549 0.432 0.048 Uiso 1 1 calc R U
H44B H 0.8839 0.0611 0.4779 0.048 Uiso 1 1 calc R U
C62 C 0.8554(8) 0.7422(10) 0.4443(5) 0.057(3) Uani 1 1 d . .
H62A H 0.7982 0.726 0.4351 0.086 Uiso 1 1 calc R U
H62B H 0.8649 0.8303 0.4285 0.086 Uiso 1 1 calc R U
H62C H 0.8784 0.7464 0.4833 0.086 Uiso 1 1 calc R U
C72 C 0.0699(9) 0.2883(16) 0.3376(6) 0.093(5) Uani 1 1 d . .
H72A H 0.0998 0.2992 0.3755 0.14 Uiso 1 1 calc R U
H72B H 0.0879 0.2046 0.3235 0.14 Uiso 1 1 calc R U
H72C H 0.0134 0.2799 0.3337 0.14 Uiso 1 1 calc R U
C73 C 0.2120(9) 0.806(2) -0.1126(5) 0.114(8) Uani 1 1 d D .
H73A H 0.2361 0.8658 -0.1342 0.137 Uiso 1 1 calc R U
H73B H 0.1576 0.781 -0.1344 0.137 Uiso 1 1 calc DR U
C101 C 0.4284(5) 1.1548(10) -0.1234(3) 0.028(2) Uani 1 1 d . .
C102 C 0.4810(6) 1.0495(10) -0.0982(4) 0.036(2) Uani 1 1 d . .
H102 H 0.5115 1.0025 -0.117 0.044 Uiso 1 1 calc R U
C103 C 0.3859(6) 1.2201(11) -0.0957(4) 0.038(2) Uani 1 1 d . .
H103 H 0.3501 1.2913 -0.1129 0.046 Uiso 1 1 calc R U
C104 C 0.4886(5) 1.0140(11) -0.0458(4) 0.037(2) Uani 1 1 d . .
H104 H 0.5239 0.9415 -0.0291 0.044 Uiso 1 1 calc R U
C106 C 0.4456(5) 1.0823(10) -0.0169(3) 0.028(2) Uani 1 1 d . .
C107 C 0.4557(5) 1.0445(10) 0.0399(3) 0.030(2) Uani 1 1 d . .
H10A H 0.4361 1.122 0.0572 0.036 Uiso 1 1 calc R U
H10B H 0.5129 1.0329 0.0589 0.036 Uiso 1 1 calc R U
C108 C 0.4117(5) 0.9093(9) 0.0463(3) 0.0267(19) Uani 1 1 d . .
H108 H 0.4332 0.8289 0.031 0.032 Uiso 1 1 calc R U
C109 C 0.3240(5) 0.9266(11) 0.0172(3) 0.031(2) Uani 1 1 d . .
C110 C 0.3321(7) 0.7407(15) -0.0478(5) 0.073(4) Uani 1 1 d . .
H11A H 0.3571 0.6714 -0.0199 0.087 Uiso 1 1 calc R U
H11B H 0.3728 0.7793 -0.0626 0.087 Uiso 1 1 calc R U
C111 C 0.8897(5) 0.1250(10) 0.3604(4) 0.033(2) Uani 1 1 d . .
C112 C 0.2119(7) 0.8783(15) -0.0614(4) 0.060(3) Uani 1 1 d . .
H112 H 0.2058 0.9805 -0.0682 0.072 Uiso 1 1 calc R U
C113 C 0.1478(7) 0.8294(15) -0.0381(4) 0.056(3) Uani 1 1 d . .
C114 C 0.1852(5) 0.5163(10) 0.2612(4) 0.034(2) Uani 1 1 d . .
H114 H 0.1792 0.6088 0.2769 0.04 Uiso 1 1 calc R U
C115 C 0.1382(6) 0.6078(12) 0.1726(5) 0.044(3) Uani 1 1 d . .
C116 C 0.0906(6) 0.5918(11) 0.1156(4) 0.045(3) Uani 1 1 d . .
H11C H 0.0445 0.6553 0.1075 0.055 Uiso 1 1 calc R U
H11D H 0.0703 0.4954 0.1093 0.055 Uiso 1 1 calc R U
C117 C 0.1412(6) 0.6250(12) 0.0773(5) 0.051(3) Uani 1 1 d . .
H11E H 0.1934 0.6606 0.0993 0.061 Uiso 1 1 calc R U
H11F H 0.1507 0.5369 0.0608 0.061 Uiso 1 1 calc R U
C118 C 0.1060(6) 0.7280(11) 0.0332(4) 0.039(2) Uani 1 1 d . .
H118 H 0.0601 0.6831 0.0062 0.047 Uiso 1 1 calc R U
C119 C 0.0760(6) 0.8607(11) 0.0549(4) 0.034(2) Uani 1 1 d . .
C120 C 0.1036(5) 1.0989(10) 0.0877(4) 0.032(2) Uani 1 1 d . .
H120 H 0.0454 1.094 0.0826 0.038 Uiso 1 1 calc R U
C121 C 0.1171(6) 1.2177(11) 0.0533(4) 0.041(2) Uani 1 1 d . .
H12A H 0.1721 1.216 0.0528 0.061 Uiso 1 1 calc R U
H12B H 0.1064 1.3063 0.0682 0.061 Uiso 1 1 calc R U
H12C H 0.0814 1.2073 0.0167 0.061 Uiso 1 1 calc R U
C122 C 0.1445(5) 1.1246(10) 0.1470(4) 0.0274(19) Uani 1 1 d . .
C123 C 0.2019(6) 1.0224(10) 0.2358(3) 0.035(2) Uani 1 1 d . .
H12D H 0.1927 0.9339 0.2523 0.042 Uiso 1 1 calc R U
H12E H 0.1746 1.0967 0.2495 0.042 Uiso 1 1 calc R U
C124 C 0.2904(5) 1.0527(10) 0.2544(4) 0.031(2) Uani 1 1 d . .
H12F H 0.3004 1.1348 0.2347 0.037 Uiso 1 1 calc R U
H12G H 0.3063 1.0774 0.2929 0.037 Uiso 1 1 calc R U
C125 C 0.3426(5) 0.9341(10) 0.2469(3) 0.031(2) Uani 1 1 d . .
H12H H 0.3254 0.8468 0.2599 0.037 Uiso 1 1 calc R U
H12I H 0.398 0.9524 0.2687 0.037 Uiso 1 1 calc R U
C126 C 0.3394(5) 0.9156(10) 0.1881(4) 0.031(2) Uani 1 1 d . .
H12J H 0.3579 1.0024 0.1755 0.037 Uiso 1 1 calc R U
H12K H 0.2837 0.9005 0.1663 0.037 Uiso 1 1 calc R U
C127 C 0.3902(5) 0.7928(9) 0.1788(4) 0.0263(19) Uani 1 1 d . .
H127 H 0.4471 0.8072 0.1998 0.032 Uiso 1 1 calc R U
C128 C 0.3808(5) 0.7923(9) 0.1193(3) 0.0253(19) Uani 1 1 d . .
C129 C 0.3676(5) 0.4192(9) 0.2221(4) 0.0278(19) Uani 1 1 d . .
H12L H 0.3674 0.3462 0.1955 0.033 Uiso 1 1 calc R U
H12M H 0.4007 0.385 0.2574 0.033 Uiso 1 1 calc R U
C130 C 0.2717(6) 0.5009(10) 0.2641(4) 0.034(2) Uani 1 1 d . .
C131 C 0.1643(6) 0.4022(11) 0.2973(4) 0.044(3) Uani 1 1 d . .
H13A H 0.1668 0.3102 0.281 0.053 Uiso 1 1 calc R U
H13B H 0.2054 0.4035 0.3326 0.053 Uiso 1 1 calc R U
C132 C 0.0836(7) 0.4167(14) 0.3060(5) 0.058(3) Uani 1 1 d . .
H132 H 0.0429 0.4133 0.27 0.069 Uiso 1 1 calc R U
C133 C 0.0705(7) 0.5479(15) 0.3320(5) 0.070(4) Uani 1 1 d . .
H13C H 0.1034 0.548 0.3695 0.105 Uiso 1 1 calc R U
H13D H 0.0146 0.555 0.3301 0.105 Uiso 1 1 calc R U
H13E H 0.0849 0.6272 0.3134 0.105 Uiso 1 1 calc R U
C140 C 0.4068(5) 0.5479(9) 0.2081(3) 0.0217(18) Uani 1 1 d . .
C141 C 0.2626(11) 0.675(2) -0.0925(7) 0.119(8) Uani 1 1 d . .
H14A H 0.2809 0.6329 -0.121 0.143 Uiso 1 1 calc R U
H14B H 0.2337 0.6054 -0.0781 0.143 Uiso 1 1 calc R U
C201 C 0.5507(5) 0.6680(10) 0.6212(3) 0.027(2) Uani 1 1 d . .
C202 C 0.5996(5) 0.7316(11) 0.5976(4) 0.037(2) Uani 1 1 d . .
H202 H 0.6353 0.8008 0.6168 0.044 Uiso 1 1 calc R U
C203 C 0.5984(5) 0.6984(10) 0.5471(4) 0.036(2) Uani 1 1 d . .
H203 H 0.6332 0.7459 0.5318 0.044 Uiso 1 1 calc R U
C204 C 0.5477(5) 0.5964(10) 0.5166(3) 0.029(2) Uani 1 1 d . .
C205 C 0.4983(5) 0.5317(11) 0.5418(4) 0.033(2) Uani 1 1 d . .
H205 H 0.4628 0.4621 0.5229 0.04 Uiso 1 1 calc R U
C206 C 0.4991(5) 0.5645(10) 0.5930(3) 0.028(2) Uani 1 1 d . .
H206 H 0.4651 0.5176 0.6091 0.034 Uiso 1 1 calc R U
C207 C 0.5451(5) 0.5599(10) 0.4608(3) 0.032(2) Uani 1 1 d . .
H20A H 0.5645 0.6398 0.4446 0.038 Uiso 1 1 calc R U
H20B H 0.4895 0.5422 0.4393 0.038 Uiso 1 1 calc R U
C208 C 0.5951(5) 0.4318(10) 0.4585(3) 0.0256(19) Uani 1 1 d . .
H208 H 0.5746 0.3497 0.4736 0.031 Uiso 1 1 calc R U
C209 C 0.6808(5) 0.4596(10) 0.4912(3) 0.028(2) Uani 1 1 d . .
C210 C 0.6690(6) 0.2930(13) 0.5620(4) 0.051(3) Uani 1 1 d . .
H21A H 0.6485 0.2137 0.5377 0.062 Uiso 1 1 calc R U
H21B H 0.6248 0.3367 0.5718 0.062 Uiso 1 1 calc R U
C211 C 0.7358(7) 0.248(2) 0.6118(6) 0.119(8) Uani 1 1 d . .
H21C H 0.7145 0.22 0.641 0.143 Uiso 1 1 calc R U
H21D H 0.766 0.1692 0.6034 0.143 Uiso 1 1 calc R U
C212 C 0.7870(7) 0.3744(18) 0.6270(5) 0.082(5) Uani 1 1 d . .
H21E H 0.7638 0.442 0.6465 0.098 Uiso 1 1 calc R U
H21F H 0.8409 0.3496 0.6497 0.098 Uiso 1 1 calc R U
C213 C 0.7885(5) 0.4321(11) 0.5743(3) 0.037(2) Uani 1 1 d . .
H213 H 0.7925 0.5357 0.577 0.045 Uiso 1 1 calc R U
C214 C 0.8582(5) 0.3760(11) 0.5587(4) 0.032(2) Uani 1 1 d . .
C215 C 0.9056(5) 0.2686(10) 0.4900(4) 0.031(2) Uani 1 1 d . .
H215 H 0.9537 0.2425 0.52 0.038 Uiso 1 1 calc R U
C216 C 0.9289(5) 0.3929(10) 0.4613(4) 0.034(2) Uani 1 1 d . .
C217 C 0.8933(6) 0.6247(10) 0.4225(4) 0.035(2) Uani 1 1 d . .
H217 H 0.952 0.6366 0.4369 0.042 Uiso 1 1 calc R U
C218 C 0.8298(5) 0.5121(10) 0.2768(3) 0.031(2) Uani 1 1 d . .
H21G H 0.8416 0.4202 0.2641 0.038 Uiso 1 1 calc R U
H21H H 0.8593 0.583 0.2632 0.038 Uiso 1 1 calc R U
C219 C 0.7408(5) 0.5408(10) 0.2536(3) 0.0278(19) Uani 1 1 d . .
H21I H 0.7287 0.6283 0.2694 0.033 Uiso 1 1 calc R U
H21L H 0.7283 0.5557 0.2146 0.033 Uiso 1 1 calc R U
C220 C 0.6863(5) 0.4270(10) 0.2629(3) 0.0277(19) Uani 1 1 d . .
H22A H 0.7052 0.3358 0.2543 0.033 Uiso 1 1 calc R U
H22B H 0.6323 0.4419 0.2382 0.033 Uiso 1 1 calc R U
C221 C 0.6826(5) 0.4236(9) 0.3207(3) 0.0259(19) Uani 1 1 d . .
H22C H 0.7372 0.4161 0.3455 0.031 Uiso 1 1 calc R U
H22D H 0.6601 0.5124 0.3283 0.031 Uiso 1 1 calc R U
C222 C 0.6331(5) 0.3035(9) 0.3316(3) 0.0257(19) Uani 1 1 d . .
H222 H 0.5769 0.3137 0.3086 0.031 Uiso 1 1 calc R U
C223 C 0.6375(5) 0.3107(10) 0.3903(3) 0.0221(18) Uani 1 1 d . .
C224 C 0.6207(5) 0.0585(9) 0.3028(3) 0.0238(18) Uani 1 1 d . .
C225 C 0.6627(5) -0.0693(10) 0.2920(4) 0.033(2) Uani 1 1 d . .
H22E H 0.6593 -0.1424 0.3177 0.04 Uiso 1 1 calc R U
H22F H 0.634 -0.1036 0.2556 0.04 Uiso 1 1 calc R U
C226 C 0.7678(6) 0.0164(10) 0.2580(4) 0.039(2) Uani 1 1 d . .
C227 C 0.8545(5) 0.0370(10) 0.2681(4) 0.032(2) Uani 1 1 d . .
H227 H 0.8621 0.1311 0.2542 0.039 Uiso 1 1 calc R U
C228 C 0.8860(6) -0.0706(11) 0.2363(4) 0.044(3) Uani 1 1 d . .
H22G H 0.8836 -0.1637 0.2517 0.053 Uiso 1 1 calc R U
H22H H 0.8506 -0.0717 0.1989 0.053 Uiso 1 1 calc R U
C229 C 0.9704(6) -0.0442(13) 0.2357(5) 0.054(3) Uani 1 1 d . .
H229 H 1.0049 -0.0323 0.2735 0.064 Uiso 1 1 calc R U
C230 C 0.9758(7) 0.0873(14) 0.2049(6) 0.075(4) Uani 1 1 d . .
H23A H 1.031 0.1037 0.2066 0.113 Uiso 1 1 calc R U
H23B H 0.9562 0.1664 0.2207 0.113 Uiso 1 1 calc R U
H23C H 0.9435 0.0766 0.1674 0.113 Uiso 1 1 calc R U
C231 C 1.0008(8) -0.1666(14) 0.2118(6) 0.078(4) Uani 1 1 d . .
H23D H 0.9661 -0.1828 0.1753 0.117 Uiso 1 1 calc R U
H23E H 1.0013 -0.2494 0.2336 0.117 Uiso 1 1 calc R U
H23F H 1.0547 -0.1471 0.2109 0.117 Uiso 1 1 calc R U
C232 C 0.8707(5) 0.6299(10) 0.3619(4) 0.031(2) Uani 1 1 d . .
N2 N 0.1268(4) 0.9671(8) 0.0693(3) 0.0277(16) Uani 1 1 d . .
H2 H 0.1754 0.9573 0.0677 0.033 Uiso 1 1 calc R U
N18 N 0.1334(4) 0.5142(9) 0.2082(3) 0.0360(19) Uani 1 1 d . .
H18 H 0.0971 0.4488 0.1987 0.043 Uiso 1 1 calc R U
N105 N 0.2883(4) 0.4357(8) 0.2241(3) 0.0251(16) Uani 1 1 d . .
H105 H 0.2491 0.4014 0.1979 0.03 Uiso 1 1 calc R U
N110 N 0.3613(4) 0.6628(8) 0.1948(3) 0.0300(17) Uani 1 1 d . .
H110 H 0.3122 0.6593 0.1959 0.036 Uiso 1 1 calc R U
N121 N 0.4234(4) 0.8862(8) 0.1031(3) 0.0262(16) Uani 1 1 d . .
H121 H 0.4592 0.9351 0.127 0.031 Uiso 1 1 calc R U
N132 N 0.1654(4) 1.0121(8) 0.1779(3) 0.0270(16) Uani 1 1 d . .
H13F H 0.157 0.9293 0.1629 0.032 Uiso 1 1 calc R U
N201 N 0.5907(4) 0.4043(8) 0.4029(3) 0.0251(16) Uani 1 1 d . .
H20G H 0.5564 0.4505 0.3771 0.03 Uiso 1 1 calc R U
N202 N 0.8730(4) 0.4919(8) 0.4431(3) 0.0288(17) Uani 1 1 d . .
H20C H 0.8243 0.4769 0.4435 0.035 Uiso 1 1 calc R U
N203 N 0.8437(4) 0.3010(9) 0.5139(3) 0.0293(16) Uani 1 1 d . .
H20D H 0.7953 0.2703 0.4985 0.035 Uiso 1 1 calc R U
N204 N 0.9004(4) 0.0325(9) 0.3248(3) 0.0353(19) Uani 1 1 d . .
H204 H 0.9363 -0.033 0.336 0.042 Uiso 1 1 calc R U
N205 N 0.8576(4) 0.5137(8) 0.3347(3) 0.0271(16) Uani 1 1 d . .
H20E H 0.8658 0.4343 0.3521 0.032 Uiso 1 1 calc R U
N206 N 0.7444(4) -0.0508(8) 0.2955(3) 0.0296(17) Uani 1 1 d . .
H20F H 0.7808 -0.0851 0.3234 0.036 Uiso 1 1 calc R U
N207 N 0.6650(4) 0.1720(8) 0.3199(3) 0.0267(16) Uani 1 1 d . .
H207 H 0.7161 0.1668 0.3242 0.032 Uiso 1 1 calc R U
O101 O 0.4210(4) 1.1955(8) -0.1749(2) 0.0353(15) Uani 1 1 d . .
H101 H 0.4585 1.1623 -0.1843 0.053 Uiso 1 1 calc R U
N112 N 0.1654(5) 0.7627(9) 0.0073(3) 0.041(2) Uani 1 1 d . .
H11G H 0.2149 0.7379 0.0228 0.049 Uiso 1 1 calc R U
N111 N 0.2937(5) 0.8499(10) -0.0266(3) 0.043(2) Uani 1 1 d . .
O104 O 0.0778(5) 0.8619(13) -0.0638(3) 0.085(3) Uani 1 1 d D .
O105 O 0.3236(4) 0.5519(8) 0.3029(3) 0.0431(17) Uani 1 1 d . .
O106 O 0.1840(4) 0.7095(8) 0.1876(3) 0.0483(19) Uani 1 1 d . .
O108 O 0.4755(3) 0.5427(8) 0.2076(2) 0.0318(14) Uani 1 1 d . .
O109 O 0.3301(4) 0.7187(8) 0.0873(2) 0.0342(15) Uani 1 1 d . .
O110 O 0.1523(4) 1.2435(7) 0.1647(3) 0.0409(17) Uani 1 1 d . .
O111 O 0.0099(4) 0.8606(8) 0.0600(3) 0.0447(17) Uani 1 1 d . .
O122 O 0.2840(3) 1.0145(7) 0.0324(2) 0.0304(14) Uani 1 1 d . .
O201 O 0.5529(4) 0.7072(8) 0.6718(2) 0.0331(15) Uani 1 1 d . .
H201 H 0.5303 0.6466 0.685 0.05 Uiso 1 1 calc R U
O203 O 0.7208(3) 0.5416(8) 0.4744(2) 0.0295(14) Uani 1 1 d . .
N211 N 0.7101(4) 0.3942(8) 0.5379(3) 0.0289(17) Uani 1 1 d . .
O205 O 0.9258(4) 0.4009(9) 0.5873(3) 0.0460(18) Uani 1 1 d . .
O206 O 0.9940(4) 0.3972(8) 0.4551(3) 0.0483(18) Uani 1 1 d . .
O207 O 0.8682(4) 0.7448(7) 0.3402(3) 0.0407(17) Uani 1 1 d . .
O208 O 0.6852(3) 0.2401(7) 0.4251(2) 0.0307(14) Uani 1 1 d . .
O209 O 0.8423(3) 0.2229(7) 0.3437(3) 0.0391(16) Uani 1 1 d . .
O210 O 0.7190(4) 0.0626(9) 0.2172(3) 0.0476(18) Uani 1 1 d . .
O211 O 0.5491(3) 0.0532(7) 0.2957(2) 0.0322(14) Uani 1 1 d . .
C1S C 0.3201(8) 0.3649(15) 0.0757(5) 0.072(4) Uani 1 1 d . .
H1S1 H 0.3219 0.446 0.0986 0.107 Uiso 1 1 calc R U
H1S2 H 0.2705 0.3657 0.0461 0.107 Uiso 1 1 calc R U
H1S3 H 0.365 0.368 0.0613 0.107 Uiso 1 1 calc R U
C2S C 0.5063(6) 0.7198(11) 0.3315(4) 0.050(3) Uani 1 1 d . .
H2S1 H 0.471 0.7767 0.3453 0.075 Uiso 1 1 calc R U
H2S2 H 0.5014 0.7479 0.2948 0.075 Uiso 1 1 calc R U
H2S3 H 0.5611 0.7328 0.3541 0.075 Uiso 1 1 calc R U
C3S C 0.5322(7) 0.1982(12) 0.1704(5) 0.055(3) Uani 1 1 d . .
H3S1 H 0.5451 0.2235 0.2083 0.083 Uiso 1 1 calc R U
H3S2 H 0.4753 0.2111 0.1529 0.083 Uiso 1 1 calc R U
H3S3 H 0.5621 0.2574 0.1531 0.083 Uiso 1 1 calc R U
C4S C 0.8571(6) 0.9305(12) 0.0563(5) 0.058(3) Uani 1 1 d D .
H4S1 H 0.8125 0.9853 0.0341 0.088 Uiso 1 1 calc R U
H4S2 H 0.8942 0.9112 0.0361 0.088 Uiso 1 1 calc R U
H4S3 H 0.8843 0.9828 0.0888 0.088 Uiso 1 1 calc R U
C5S C 0.6972(6) 0.9539(11) 0.4242(5) 0.061(3) Uani 1 1 d D .
H5S1 H 0.7421 0.9973 0.4159 0.092 Uiso 1 1 calc DR U
H5S2 H 0.6509 1.015 0.4124 0.092 Uiso 1 1 calc DR U
H5S3 H 0.685 0.8646 0.4055 0.092 Uiso 1 1 calc DR U
C6S C 0.0726(12) 0.9860(19) -0.1734(9) 0.3 Uiso 1 1 d D U
O1S O 0.3245(5) 0.2362(10) 0.1075(3) 0.067(2) Uani 1 1 d . .
H1S H 0.3287 0.1671 0.089 0.101 Uiso 1 1 calc R U
O2S O 0.4851(4) 0.5779(7) 0.3322(3) 0.0378(16) Uani 1 1 d . .
H2S H 0.4384 0.5719 0.3333 0.057 Uiso 1 1 calc R U
O3S O 0.5525(4) 0.0564(8) 0.1660(3) 0.0500(18) Uani 1 1 d . .
H3S H 0.5961 0.0389 0.1891 0.075 Uiso 1 1 calc R U
O4S O 0.8284(10) 0.8032(17) 0.0707(7) 0.173(6) Uani 1 1 d D .
H4S H 0.7882 0.7779 0.046 0.259 Uiso 1 1 calc R U
O5S O 0.7167(8) 0.9317(13) 0.4798(7) 0.167(7) Uani 1 1 d D .
O6S O 0.0167(16) 0.887(3) -0.1621(8) 0.341(15) Uiso 1 1 d D .
H5S H 0.6821(12) 0.895(4) 0.4913(8) 0.2 Uiso 1 1 d D U
H6S1 H 0.069(3) 0.997(5) -0.2120(9) 0.5 Uiso 1 1 d D U
H6S2 H 0.1305(12) 0.965(3) -0.1597(15) 0.5 Uiso 1 1 d D U
H6S3 H 0.076(3) 1.0869(18) -0.1639(15) 0.5 Uiso 1 1 d D U
H6S H 0.0181(15) 0.888(5) -0.1298(6) 0.5 Uiso 1 1 d D U

loop_
_atom_site_aniso_label
_atom_site_aniso_U_11
_atom_site_aniso_U_22
_atom_site_aniso_U_33
_atom_site_aniso_U_23
_atom_site_aniso_U_13
_atom_site_aniso_U_12
C015 0.035(5) 0.033(5) 0.033(6) 0.003(4) 0.018(4) 0.006(4)
C43 0.036(6) 0.024(5) 0.059(7) -0.003(4) 0.022(5) 0.004(4)
C44 0.038(6) 0.023(5) 0.069(7) -0.001(4) 0.034(5) 0.001(4)
C62 0.087(9) 0.018(5) 0.068(8) -0.006(5) 0.027(7) -0.004(5)
C72 0.120(13) 0.096(11) 0.086(11) -0.006(8) 0.063(10) -0.059(10)
C73 0.082(12) 0.23(2) 0.033(8) -0.050(12) 0.023(8) -0.079(14)
C101 0.027(5) 0.029(5) 0.026(5) 0.000(4) 0.004(4) -0.011(4)
C102 0.045(6) 0.029(5) 0.038(6) 0.003(4) 0.016(5) 0.001(4)
C103 0.036(6) 0.041(5) 0.041(6) 0.006(5) 0.017(5) 0.008(4)
C104 0.037(5) 0.035(5) 0.038(6) 0.009(4) 0.011(5) 0.006(4)
C106 0.027(5) 0.025(4) 0.033(5) -0.004(4) 0.009(4) -0.006(4)
C107 0.028(5) 0.032(5) 0.031(5) 0.000(4) 0.011(4) -0.009(4)
C108 0.025(5) 0.019(4) 0.039(5) -0.003(4) 0.013(4) -0.006(3)
C109 0.031(5) 0.041(5) 0.025(5) -0.007(4) 0.013(4) -0.016(4)
C110 0.068(8) 0.095(10) 0.067(9) -0.061(8) 0.039(7) -0.036(7)
C111 0.029(5) 0.014(4) 0.061(7) 0.002(4) 0.022(5) -0.002(4)
C112 0.053(7) 0.102(10) 0.021(6) -0.011(6) 0.005(5) -0.027(7)
C113 0.043(7) 0.105(10) 0.025(6) -0.029(6) 0.017(5) -0.040(7)
C114 0.031(5) 0.028(5) 0.045(6) -0.008(4) 0.016(5) -0.005(4)
C115 0.029(6) 0.046(6) 0.070(8) -0.003(5) 0.031(5) 0.009(5)
C116 0.029(5) 0.041(6) 0.066(8) 0.018(5) 0.013(5) -0.003(4)
C117 0.043(6) 0.036(6) 0.080(9) -0.001(5) 0.027(6) -0.004(5)
C118 0.036(5) 0.050(6) 0.036(6) -0.015(5) 0.017(5) -0.011(5)
C119 0.035(6) 0.040(5) 0.028(5) -0.011(4) 0.011(4) -0.008(4)
C120 0.030(5) 0.030(5) 0.036(5) -0.004(4) 0.009(4) 0.005(4)
C121 0.043(6) 0.037(5) 0.040(6) 0.014(4) 0.008(5) 0.004(5)
C122 0.019(4) 0.028(5) 0.038(5) -0.005(4) 0.013(4) -0.002(4)
C123 0.053(6) 0.029(5) 0.027(5) -0.002(4) 0.019(4) 0.007(4)
C124 0.038(5) 0.026(5) 0.028(5) -0.002(4) 0.009(4) -0.002(4)
C125 0.037(5) 0.029(5) 0.028(5) -0.001(4) 0.010(4) 0.001(4)
C126 0.036(5) 0.023(4) 0.038(5) 0.000(4) 0.016(4) 0.002(4)
C127 0.028(5) 0.016(4) 0.041(5) 0.002(4) 0.020(4) -0.003(3)
C128 0.032(5) 0.013(4) 0.030(5) 0.000(3) 0.008(4) 0.001(4)
C129 0.030(5) 0.022(4) 0.031(5) -0.002(4) 0.009(4) -0.003(4)
C130 0.037(6) 0.029(5) 0.042(6) 0.003(4) 0.017(5) -0.010(4)
C131 0.052(7) 0.035(5) 0.054(7) -0.001(5) 0.028(5) -0.010(5)
C132 0.040(6) 0.081(9) 0.059(7) -0.004(6) 0.026(6) -0.025(6)
C133 0.049(7) 0.091(10) 0.089(10) -0.021(8) 0.050(7) -0.010(7)
C140 0.025(4) 0.012(4) 0.033(5) -0.002(3) 0.016(4) -0.006(3)
C141 0.130(16) 0.159(17) 0.098(13) -0.106(13) 0.080(12) -0.102(14)
C201 0.024(5) 0.029(5) 0.027(5) -0.006(4) 0.005(4) 0.007(4)
C202 0.030(5) 0.041(5) 0.041(6) -0.009(5) 0.014(5) -0.004(4)
C203 0.033(5) 0.034(5) 0.046(6) -0.004(4) 0.018(5) -0.003(4)
C204 0.028(5) 0.028(5) 0.030(5) 0.005(4) 0.008(4) 0.014(4)
C205 0.030(5) 0.032(5) 0.039(6) -0.006(4) 0.013(4) 0.001(4)
C206 0.024(5) 0.027(4) 0.036(6) -0.003(4) 0.013(4) 0.004(4)
C207 0.029(5) 0.035(5) 0.030(5) -0.002(4) 0.008(4) 0.010(4)
C208 0.023(5) 0.026(4) 0.029(5) 0.006(4) 0.010(4) 0.006(4)
C209 0.025(5) 0.031(5) 0.030(5) -0.005(4) 0.011(4) 0.008(4)
C210 0.031(6) 0.071(7) 0.051(7) 0.041(6) 0.010(5) 0.010(5)
C211 0.032(7) 0.24(2) 0.096(11) 0.130(13) 0.029(7) 0.039(10)
C212 0.032(7) 0.170(15) 0.045(8) 0.031(9) 0.016(6) 0.028(9)
C213 0.035(6) 0.052(6) 0.019(5) -0.011(4) 0.001(4) 0.005(5)
C214 0.029(5) 0.038(5) 0.029(5) 0.006(4) 0.009(4) -0.001(4)
C215 0.030(5) 0.033(5) 0.032(5) 0.012(4) 0.010(4) 0.004(4)
C216 0.027(5) 0.037(5) 0.036(5) -0.006(4) 0.008(4) -0.009(4)
C217 0.033(5) 0.020(4) 0.045(6) 0.000(4) 0.001(4) -0.009(4)
C218 0.027(5) 0.028(5) 0.039(6) 0.007(4) 0.010(4) 0.002(4)
C219 0.027(5) 0.028(4) 0.028(5) 0.006(4) 0.009(4) -0.002(4)
C220 0.026(5) 0.032(5) 0.023(5) 0.000(4) 0.004(4) 0.003(4)
C221 0.020(4) 0.022(4) 0.036(5) -0.002(4) 0.009(4) -0.001(3)
C222 0.020(4) 0.018(4) 0.041(5) -0.004(4) 0.011(4) -0.004(3)
C223 0.014(4) 0.028(4) 0.022(5) 0.000(4) 0.003(4) -0.003(4)
C224 0.037(5) 0.014(4) 0.025(5) 0.001(3) 0.016(4) -0.004(4)
C225 0.040(6) 0.022(4) 0.037(5) 0.001(4) 0.012(4) -0.002(4)
C226 0.054(6) 0.026(5) 0.045(6) 0.006(4) 0.029(5) 0.016(5)
C227 0.046(6) 0.020(4) 0.041(6) 0.011(4) 0.027(5) 0.012(4)
C228 0.049(6) 0.032(5) 0.063(7) 0.005(5) 0.035(6) 0.004(5)
C229 0.045(7) 0.066(7) 0.062(8) 0.010(6) 0.033(6) 0.016(6)
C230 0.055(8) 0.088(10) 0.106(11) 0.026(8) 0.058(8) -0.001(7)
C231 0.069(9) 0.078(9) 0.108(11) 0.008(8) 0.059(9) 0.032(7)
C232 0.021(5) 0.021(5) 0.050(6) 0.007(4) 0.011(4) -0.001(4)
N2 0.026(4) 0.026(4) 0.031(4) -0.004(3) 0.008(3) -0.005(3)
N18 0.039(5) 0.022(4) 0.055(5) 0.007(4) 0.026(4) -0.006(3)
N105 0.028(4) 0.017(3) 0.035(4) 0.001(3) 0.016(3) 0.002(3)
N110 0.026(4) 0.026(4) 0.042(5) 0.004(3) 0.017(4) 0.002(3)
N121 0.025(4) 0.020(4) 0.034(4) -0.001(3) 0.009(3) -0.006(3)
N132 0.027(4) 0.021(4) 0.033(4) -0.003(3) 0.010(3) 0.002(3)
N201 0.020(4) 0.027(4) 0.027(4) 0.001(3) 0.006(3) 0.007(3)
N202 0.025(4) 0.021(4) 0.036(5) 0.004(3) 0.003(3) -0.005(3)
N203 0.025(4) 0.039(4) 0.025(4) 0.005(3) 0.009(3) 0.007(3)
N204 0.036(4) 0.023(4) 0.058(6) 0.007(4) 0.031(4) 0.009(3)
N205 0.025(4) 0.018(4) 0.036(4) 0.006(3) 0.007(3) 0.001(3)
N206 0.036(4) 0.019(3) 0.041(5) 0.000(3) 0.021(4) 0.007(3)
N207 0.021(4) 0.023(4) 0.038(5) -0.005(3) 0.012(3) -0.001(3)
O101 0.033(4) 0.045(4) 0.029(4) 0.007(3) 0.012(3) 0.000(3)
N112 0.040(5) 0.052(5) 0.036(5) -0.018(4) 0.019(4) -0.020(4)
N111 0.042(5) 0.060(5) 0.031(5) -0.021(4) 0.016(4) -0.024(4)
O104 0.048(6) 0.162(10) 0.039(5) -0.002(5) 0.006(4) -0.034(6)
O105 0.041(4) 0.043(4) 0.049(4) -0.015(3) 0.021(3) -0.005(3)
O106 0.047(4) 0.019(3) 0.088(6) -0.005(3) 0.034(4) -0.008(3)
O108 0.030(3) 0.032(3) 0.039(4) 0.005(3) 0.019(3) 0.005(3)
O109 0.039(4) 0.029(3) 0.036(4) -0.001(3) 0.014(3) -0.004(3)
O110 0.052(4) 0.019(3) 0.049(4) -0.009(3) 0.011(3) 0.000(3)
O111 0.032(4) 0.044(4) 0.066(5) -0.013(3) 0.025(4) -0.005(3)
O122 0.025(3) 0.032(3) 0.031(4) -0.003(3) 0.003(3) 0.000(3)
O201 0.029(4) 0.042(4) 0.030(4) -0.007(3) 0.012(3) -0.004(3)
O203 0.023(3) 0.029(3) 0.035(4) 0.009(3) 0.006(3) -0.002(3)
N211 0.027(4) 0.034(4) 0.025(4) 0.007(3) 0.007(3) 0.009(3)
O205 0.029(4) 0.066(5) 0.041(4) -0.006(3) 0.007(3) -0.009(3)
O206 0.034(4) 0.038(4) 0.079(5) 0.007(4) 0.025(4) -0.005(3)
O207 0.044(4) 0.018(3) 0.061(5) 0.010(3) 0.016(3) -0.002(3)
O208 0.027(3) 0.028(3) 0.036(4) 0.000(3) 0.008(3) 0.006(3)
O209 0.030(4) 0.015(3) 0.075(5) 0.000(3) 0.020(3) 0.002(3)
O210 0.043(4) 0.056(5) 0.049(5) 0.020(4) 0.023(4) 0.013(4)
O211 0.027(3) 0.026(3) 0.043(4) -0.004(3) 0.010(3) -0.008(3)
C1S 0.058(8) 0.076(9) 0.085(10) -0.021(8) 0.029(7) -0.013(7)
C2S 0.057(7) 0.040(6) 0.048(7) 0.009(5) 0.008(5) -0.008(5)
C3S 0.055(7) 0.040(6) 0.060(8) -0.002(5) 0.004(6) 0.003(5)
C4S 0.031(6) 0.041(6) 0.113(10) 0.003(6) 0.035(6) 0.007(5)
C5S 0.038(7) 0.031(6) 0.110(11) 0.013(6) 0.015(7) -0.004(5)
O1S 0.069(6) 0.064(5) 0.060(6) -0.017(4) 0.008(5) 0.009(5)
O2S 0.029(3) 0.034(3) 0.041(4) 0.007(3) -0.003(3) 0.003(3)
O3S 0.049(5) 0.044(4) 0.046(5) -0.006(3) -0.002(3) -0.006(3)
O4S 0.131(14) 0.202(17) 0.167(15) -0.018(13) 0.020(10) -0.036(12)
O5S 0.179(14) 0.088(9) 0.30(2) 0.064(11) 0.177(15) 0.024(9)

loop_
_atom_type_symbol
_atom_type_description
_atom_type_scat_dispersion_real
_atom_type_scat_dispersion_imag
_atom_type_scat_source
C C 0.0033 0.0016 'International Tables Vol C Tables 4.2.6.8 and 6.1.1.4'
H H 0 0 'International Tables Vol C Tables 4.2.6.8 and 6.1.1.4'
N N 0.0061 0.0033 'International Tables Vol C Tables 4.2.6.8 and 6.1.1.4'
O O 0.0106 0.006 'International Tables Vol C Tables 4.2.6.8 and 6.1.1.4'

loop_
_exptl_crystal_face_index_h
_exptl_crystal_face_index_k
_exptl_crystal_face_index_l
_exptl_crystal_face_perp_dist
-2 -2 -1 0.1498
0 0 3 0.0244
0 0 -3 0.0244
1 0 0 0.0213
-1 0 0 0.0213
-2 0 3 0.0235
2 0 -3 0.0235
2 2 1 0.1498

loop_
_geom_angle_atom_site_label_1
_geom_angle_atom_site_label_2
_geom_angle_atom_site_label_3
_geom_angle
C103 C015 C106 119.9(8)
C111 C43 C44 113.6(8)
C215 C44 C43 117.4(7)
C112 C73 C141 103.3(12)
C103 C101 O101 119.6(8)
C103 C101 C102 119.0(8)
O101 C101 C102 121.4(8)
C104 C102 C101 119.8(9)
C101 C103 C015 122.3(9)
C102 C104 C106 121.3(9)
C104 C106 C015 117.7(8)
C104 C106 C107 120.6(8)
C015 C106 C107 121.7(8)
C106 C107 C108 113.6(7)
N121 C108 C109 109.7(7)
N121 C108 C107 108.6(6)
C109 C108 C107 109.0(7)
O122 C109 N111 122.2(9)
O122 C109 C108 120.6(7)
N111 C109 C108 117.1(8)
N111 C110 C141 103.1(11)
O209 C111 N204 118.6(9)
O209 C111 C43 121.6(8)
N204 C111 C43 119.9(8)
N111 C112 C73 101.3(11)
N111 C112 C113 113.9(9)
C73 C112 C113 114.8(10)
O104 C113 N112 122.4(9)
O104 C113 C112 116.2(11)
N112 C113 C112 121.3(11)
N18 C114 C130 113.1(7)
N18 C114 C131 112.4(7)
C130 C114 C131 108.8(8)
O106 C115 N18 119.1(10)
O106 C115 C116 120.7(9)
N18 C115 C116 120.2(9)
C115 C116 C117 111.3(8)
C118 C117 C116 116.2(8)
N112 C118 C117 108.7(8)
N112 C118 C119 111.0(8)
C117 C118 C119 111.6(8)
O111 C119 N2 123.7(9)
O111 C119 C118 119.1(8)
N2 C119 C118 117.1(8)
N2 C120 C121 110.2(7)
N2 C120 C122 112.6(7)
C121 C120 C122 111.8(8)
O110 C122 N132 123.2(8)
O110 C122 C120 120.2(8)
N132 C122 C120 116.5(7)
N132 C123 C124 115.5(7)
C125 C124 C123 115.1(7)
C124 C125 C126 112.3(7)
C125 C126 C127 113.7(7)
N110 C127 C128 110.8(7)
N110 C127 C126 109.6(6)
C128 C127 C126 106.2(7)
O109 C128 N121 122.2(8)
O109 C128 C127 121.7(7)
N121 C128 C127 115.6(7)
N105 C129 C140 116.4(7)
O105 C130 N105 123.0(8)
O105 C130 C114 119.0(8)
N105 C130 C114 117.9(8)
C132 C131 C114 115.6(9)
C133 C132 C131 115.6(9)
C133 C132 C72 111.2(10)
C131 C132 C72 108.4(11)
O108 C140 N110 123.3(7)
O108 C140 C129 120.0(7)
N110 C140 C129 116.7(7)
C73 C141 C110 100.0(12)
C202 C201 O201 119.0(8)
C202 C201 C206 119.1(8)
O201 C201 C206 121.9(8)
C201 C202 C203 121.1(9)
C202 C203 C204 122.5(9)
C205 C204 C203 115.3(8)
C205 C204 C207 121.6(8)
C203 C204 C207 123.1(8)
C206 C205 C204 122.6(9)
C205 C206 C201 119.3(8)
C204 C207 C208 112.5(7)
N201 C208 C209 109.6(6)
N201 C208 C207 109.3(6)
C209 C208 C207 109.1(7)
O203 C209 N211 121.8(8)
O203 C209 C208 119.7(8)
N211 C209 C208 118.6(8)
N211 C210 C211 101.4(9)
C212 C211 C210 104.2(11)
C213 C212 C211 103.6(11)
N211 C213 C212 103.2(9)
N211 C213 C214 115.0(7)
C212 C213 C214 111.3(8)
O205 C214 N203 122.3(8)
O205 C214 C213 119.3(8)
N203 C214 C213 118.4(8)
N203 C215 C44 109.9(7)
N203 C215 C216 113.3(7)
C44 C215 C216 112.8(7)
O206 C216 N202 123.5(9)
O206 C216 C215 120.1(9)
N202 C216 C215 116.4(8)
N202 C217 C62 108.9(8)
N202 C217 C232 113.3(7)
C62 C217 C232 111.4(8)
N205 C218 C219 113.2(7)
C220 C219 C218 115.6(7)
C219 C220 C221 113.0(7)
C222 C221 C220 113.5(7)
N207 C222 C223 110.5(7)
N207 C222 C221 109.6(6)
C223 C222 C221 107.5(6)
O208 C223 N201 121.6(7)
O208 C223 C222 122.2(7)
N201 C223 C222 116.1(7)
O211 C224 N207 123.9(7)
O211 C224 C225 119.0(7)
N207 C224 C225 117.1(7)
N206 C225 C224 115.7(7)
O210 C226 N206 121.1(9)
O210 C226 C227 121.2(8)
N206 C226 C227 117.7(9)
N204 C227 C226 113.6(7)
N204 C227 C228 110.5(7)
C226 C227 C228 109.9(8)
C229 C228 C227 114.5(9)
C231 C229 C230 110.0(9)
C231 C229 C228 110.5(10)
C230 C229 C228 111.4(9)
O207 C232 N205 122.4(9)
O207 C232 C217 118.2(8)
N205 C232 C217 119.3(7)
C119 N2 C120 121.6(7)
C115 N18 C114 121.6(8)
C130 N105 C129 122.5(8)
C140 N110 C127 122.7(7)
C128 N121 C108 121.0(7)
C122 N132 C123 121.9(7)
C223 N201 C208 121.5(7)
C216 N202 C217 120.5(7)
C214 N203 C215 121.7(8)
C111 N204 C227 122.3(7)
C232 N205 C218 122.0(7)
C226 N206 C225 123.0(8)
C224 N207 C222 123.6(7)
C113 N112 C118 122.2(9)
C109 N111 C110 128.2(9)
C109 N111 C112 119.3(9)
C110 N111 C112 112.4(8)
C209 N211 C210 127.0(7)
C209 N211 C213 120.4(8)
C210 N211 C213 112.3(7)

loop_
_geom_bond_atom_site_label_1
_geom_bond_atom_site_label_2
_geom_bond_distance
C015 C103 1.381(12)
C015 C106 1.406(12)
C43 C111 1.469(13)
C43 C44 1.544(12)
C44 C215 1.505(13)
C62 C217 1.513(14)
C72 C132 1.547(16)
C73 C112 1.511(17)
C73 C141 1.54(3)
C101 C103 1.350(12)
C101 O101 1.376(10)
C101 C102 1.399(12)
C102 C104 1.383(13)
C104 C106 1.392(12)
C106 C107 1.493(12)
C107 C108 1.553(11)
C108 N121 1.457(11)
C108 C109 1.517(12)
C109 O122 1.246(10)
C109 N111 1.333(11)
C110 N111 1.452(14)
C110 C141 1.552(17)
C111 O209 1.250(10)
C111 N204 1.345(11)
C112 N111 1.485(14)
C112 C113 1.522(14)
C113 O104 1.259(14)
C113 N112 1.303(14)
C114 N18 1.413(12)
C114 C130 1.519(12)
C114 C131 1.568(12)
C115 O106 1.256(12)
C115 N18 1.318(12)
C115 C116 1.484(15)
C116 C117 1.572(14)
C117 C118 1.506(14)
C118 N112 1.457(11)
C118 C119 1.556(13)
C119 O111 1.220(10)
C119 N2 1.340(11)
C120 N2 1.462(11)
C120 C121 1.520(12)
C120 C122 1.522(12)
C122 O110 1.227(10)
C122 N132 1.335(11)
C123 N132 1.464(11)
C123 C124 1.523(12)
C124 C125 1.520(12)
C125 C126 1.535(12)
C126 C127 1.551(11)
C127 N110 1.462(10)
C127 C128 1.517(12)
C128 O109 1.248(10)
C128 N121 1.329(10)
C129 N105 1.431(10)
C129 C140 1.520(10)
C130 O105 1.245(11)
C130 N105 1.332(11)
C131 C132 1.523(14)
C132 C133 1.486(16)
C140 O108 1.224(9)
C140 N110 1.350(10)
C201 C202 1.354(12)
C201 O201 1.371(10)
C201 C206 1.401(12)
C202 C203 1.356(13)
C203 C204 1.404(13)
C204 C205 1.394(12)
C204 C207 1.493(12)
C205 C206 1.374(12)
C207 C208 1.531(11)
C208 N201 1.462(10)
C208 C209 1.524(12)
C209 O203 1.231(10)
C209 N211 1.333(11)
C210 N211 1.471(12)
C210 C211 1.534(15)
C211 C212 1.50(2)
C212 C213 1.498(15)
C213 N211 1.472(11)
C213 C214 1.517(12)
C214 O205 1.229(10)
C214 N203 1.334(11)
C215 N203 1.454(11)
C215 C216 1.536(12)
C216 O206 1.215(10)
C216 N202 1.352(11)
C217 N202 1.474(11)
C217 C232 1.517(13)
C218 N205 1.446(11)
C218 C219 1.533(12)
C219 C220 1.528(11)
C220 C221 1.537(11)
C221 C222 1.530(11)
C222 N207 1.457(10)
C222 C223 1.520(11)
C223 O208 1.241(10)
C223 N201 1.332(10)
C224 O211 1.228(9)
C224 N207 1.340(10)
C224 C225 1.509(11)
C225 N206 1.434(11)
C226 O210 1.236(11)
C226 N206 1.344(11)
C226 C227 1.492(13)
C227 N204 1.462(12)
C227 C228 1.538(12)
C228 C229 1.524(14)
C229 C231 1.509(15)
C229 C230 1.519(16)
C232 O207 1.238(10)
C232 N205 1.309(11)
C1S O1S 1.483(15)
C2S O2S 1.418(11)
C3S O3S 1.425(12)
C4S O4S 1.421(11)
C5S O5S 1.410(18)
C6S O6S 1.465(13)
